data_1512660
loop_
_publ_author_name
'Feng Xu'
'Tao Tao'
'Qian-Qian Liu'
'Jiao Geng'
'Wei Huang'

_publ_section_title
;
 A special case of copper(II) complex having monodentate and uncoordinated
 4-aminopyridine molecules stabilized by highly cooperative supramolecular
 interactions
;
_journal_name_full
;
Inorganica Chimica Acta
;
_journal_page_first 465
_journal_page_last 468
_journal_paper_doi 10.1016/j.ica.2012.03.052
_journal_volume 392
_journal_year 2012
_chemical_formula_moiety 'C36 H24 Cu N6, 2(C29 H22 Cu N6), 6(Cl O4)'
_chemical_formula_sum 'C94 H68 Cl6 Cu3 N18 O24'
_chemical_formula_weight 2236.98
_space_group_IT_number 60
_symmetry_cell_setting orthorhombic
_symmetry_space_group_name_Hall '-P 2n 2ab'
_symmetry_space_group_name_H-M 'P b c n'
_atom_sites_solution_hydrogens geom
_atom_sites_solution_primary direct
_atom_sites_solution_secondary difmap
_cell_angle_alpha 90.00
_cell_angle_beta 90.00
_cell_angle_gamma 90.00
_cell_formula_units_Z 4
_cell_length_a 46.466(6)
_cell_length_b 16.210(2)
_cell_length_c 12.5430(17)
_cell_measurement_reflns_used 2968
_cell_measurement_temperature 291(2)
_cell_measurement_theta_max 16.866
_cell_measurement_theta_min 2.233
_cell_volume 9448(2)
_computing_cell_refinement SMART
_computing_data_collection 'SMART (Bruker 2000)'
_computing_data_reduction 'SAINT (Bruker 2000)'
_computing_molecular_graphics SHELXTL
_computing_publication_material SHELXTL
_computing_structure_refinement 'SHELXTL (BRUKER 2000)'
_computing_structure_solution 'SHELXTL (BRUKER 2000)'
_diffrn_ambient_temperature 291(2)
_diffrn_detector_area_resol_mean 0
_diffrn_measured_fraction_theta_full 0.999
_diffrn_measured_fraction_theta_max 0.999
_diffrn_measurement_device_type 'Bruker Smart Apex CCD area detector'
_diffrn_measurement_method '\f and \w scans'
_diffrn_radiation_monochromator graphite
_diffrn_radiation_source 'fine-focus sealed tube'
_diffrn_radiation_type MoK\a
_diffrn_radiation_wavelength 0.71073
_diffrn_reflns_av_R_equivalents 0.1359
_diffrn_reflns_av_sigmaI/netI 0.1320
_diffrn_reflns_limit_h_max 55
_diffrn_reflns_limit_h_min -43
_diffrn_reflns_limit_k_max 16
_diffrn_reflns_limit_k_min -19
_diffrn_reflns_limit_l_max 14
_diffrn_reflns_limit_l_min -14
_diffrn_reflns_number 45464
_diffrn_reflns_theta_full 25.00
_diffrn_reflns_theta_max 25.00
_diffrn_reflns_theta_min 1.82
_diffrn_standards_decay_% 0
_diffrn_standards_interval_count 0
_diffrn_standards_interval_time 0
_diffrn_standards_number 0
_exptl_absorpt_coefficient_mu 0.926
_exptl_absorpt_correction_T_max 0.9131
_exptl_absorpt_correction_T_min 0.8970
_exptl_absorpt_correction_type multi-scan
_exptl_absorpt_process_details 'SADABS, Bruker(2000)'
_exptl_crystal_colour blue
_exptl_crystal_density_diffrn 1.573
_exptl_crystal_density_method 'not measured'
_exptl_crystal_description block
_exptl_crystal_F_000 4556
_exptl_crystal_size_max 0.12
_exptl_crystal_size_mid 0.10
_exptl_crystal_size_min 0.10
_refine_diff_density_max 0.896
_refine_diff_density_min -0.429
_refine_diff_density_rms 0.082
_refine_ls_extinction_method none
_refine_ls_goodness_of_fit_ref 0.832
_refine_ls_hydrogen_treatment constr
_refine_ls_matrix_type full
_refine_ls_number_parameters 654
_refine_ls_number_reflns 8317
_refine_ls_number_restraints 0
_refine_ls_restrained_S_all 0.832
_refine_ls_R_factor_all 0.1574
_refine_ls_R_factor_gt 0.0688
_refine_ls_shift/su_max 0.000
_refine_ls_shift/su_mean 0.000
_refine_ls_structure_factor_coef Fsqd
_refine_ls_weighting_details 'calc w=1/[\s^2^(Fo^2^)+(0.0962P)^2^] where P=(Fo^2^+2Fc^2^)/3'
_refine_ls_weighting_scheme calc
_refine_ls_wR_factor_gt 0.1703
_refine_ls_wR_factor_ref 0.1956
_reflns_number_gt 3289
_reflns_number_total 8317
_reflns_threshold_expression >2sigma(I)
_cod_data_source_file ICA-2012-392-461-468-3.cif
_cod_data_source_block 3
_cod_database_code 1512660

loop_
_symmetry_equiv_pos_as_xyz
'x, y, z'
'-x+1/2, -y+1/2, z+1/2'
'-x, y, -z+1/2'
'x+1/2, -y+1/2, -z'
'-x, -y, -z'
'x-1/2, y-1/2, -z-1/2'
'x, -y, z-1/2'
'-x-1/2, y-1/2, z'

loop_
_atom_site_label
_atom_site_type_symbol
_atom_site_fract_x
_atom_site_fract_y
_atom_site_fract_z
_atom_site_U_iso_or_equiv
_atom_site_adp_type
_atom_site_occupancy
_atom_site_symmetry_multiplicity
_atom_site_calc_flag
_atom_site_refinement_flags
Cu1 Cu 0.180436(17) 0.21209(4) 0.15794(6) 0.0540(3) Uani 1 1 d .
Cu2 Cu 0.0000 0.21275(7) 0.2500 0.0572(3) Uani 1 2 d S
C1 C 0.12526(16) 0.1492(4) 0.2928(7) 0.068(2) Uani 1 1 d .
H1 H 0.1245 0.1036 0.2479 0.082 Uiso 1 1 calc R
C2 C 0.10666(16) 0.1510(6) 0.3777(7) 0.079(2) Uani 1 1 d .
H2 H 0.0944 0.1069 0.3914 0.095 Uiso 1 1 calc R
C3 C 0.10672(16) 0.2198(6) 0.4421(7) 0.079(2) Uani 1 1 d .
H3 H 0.0939 0.2237 0.4989 0.094 Uiso 1 1 calc R
C4 C 0.12600(17) 0.2833(5) 0.4215(5) 0.067(2) Uani 1 1 d .
C5 C 0.12747(19) 0.3589(6) 0.4820(6) 0.086(3) Uani 1 1 d .
H5 H 0.1147 0.3673 0.5380 0.103 Uiso 1 1 calc R
C6 C 0.1469(2) 0.4169(5) 0.4591(6) 0.079(2) Uani 1 1 d .
H6 H 0.1471 0.4650 0.4996 0.095 Uiso 1 1 calc R
C7 C 0.16706(18) 0.4081(5) 0.3754(6) 0.066(2) Uani 1 1 d .
C8 C 0.18796(19) 0.4661(4) 0.3489(7) 0.079(2) Uani 1 1 d .
H8 H 0.1894 0.5148 0.3877 0.095 Uiso 1 1 calc R
C9 C 0.20633(19) 0.4519(4) 0.2665(8) 0.082(2) Uani 1 1 d .
H9 H 0.2201 0.4910 0.2477 0.098 Uiso 1 1 calc R
C10 C 0.20420(16) 0.3778(5) 0.2107(6) 0.071(2) Uani 1 1 d .
H10 H 0.2169 0.3687 0.1546 0.086 Uiso 1 1 calc R
C11 C 0.16632(15) 0.3343(4) 0.3132(5) 0.0526(17) Uani 1 1 d .
C12 C 0.14476(14) 0.2732(4) 0.3353(5) 0.0531(17) Uani 1 1 d .
C13 C 0.22008(14) 0.1701(4) 0.3439(6) 0.0608(18) Uani 1 1 d .
H13 H 0.2212 0.2261 0.3594 0.073 Uiso 1 1 calc R
C14 C 0.23448(15) 0.1135(5) 0.4103(6) 0.065(2) Uani 1 1 d .
H14 H 0.2446 0.1324 0.4693 0.078 Uiso 1 1 calc R
C15 C 0.23365(15) 0.0322(5) 0.3888(6) 0.067(2) Uani 1 1 d .
H15 H 0.2435 -0.0048 0.4321 0.080 Uiso 1 1 calc R
C16 C 0.21805(14) 0.0036(4) 0.3023(6) 0.0553(17) Uani 1 1 d .
C17 C 0.21536(16) -0.0808(4) 0.2716(7) 0.072(2) Uani 1 1 d .
H17 H 0.2245 -0.1214 0.3117 0.087 Uiso 1 1 calc R
C18 C 0.19976(17) -0.1027(4) 0.1847(7) 0.077(2) Uani 1 1 d .
H18 H 0.1987 -0.1583 0.1664 0.092 Uiso 1 1 calc R
C19 C 0.18491(14) -0.0442(4) 0.1204(6) 0.0566(18) Uani 1 1 d .
C20 C 0.16907(17) -0.0624(5) 0.0304(7) 0.077(2) Uani 1 1 d .
H20 H 0.1670 -0.1169 0.0086 0.092 Uiso 1 1 calc R
C21 C 0.15639(16) -0.0006(5) -0.0269(6) 0.072(2) Uani 1 1 d .
H21 H 0.1457 -0.0125 -0.0877 0.086 Uiso 1 1 calc R
C22 C 0.15971(15) 0.0798(4) 0.0072(6) 0.0614(19) Uani 1 1 d .
H22 H 0.1504 0.1213 -0.0306 0.074 Uiso 1 1 calc R
C23 C 0.18780(13) 0.0396(4) 0.1495(5) 0.0486(16) Uani 1 1 d .
C24 C 0.20378(13) 0.0626(4) 0.2393(5) 0.0478(16) Uani 1 1 d .
C25 C 0.14861(15) 0.3160(4) 0.0084(6) 0.0588(19) Uani 1 1 d .
H25 H 0.1360 0.3239 0.0651 0.071 Uiso 1 1 calc R
C26 C 0.14208(16) 0.3513(4) -0.0887(7) 0.067(2) Uani 1 1 d .
H26 H 0.1253 0.3819 -0.0961 0.080 Uiso 1 1 calc R
C27 C 0.16041(18) 0.3417(4) -0.1764(6) 0.064(2) Uani 1 1 d .
C28 C 0.18492(17) 0.2966(4) -0.1573(6) 0.068(2) Uani 1 1 d .
H28 H 0.1984 0.2896 -0.2115 0.082 Uiso 1 1 calc R
C29 C 0.18982(16) 0.2618(4) -0.0594(6) 0.0640(19) Uani 1 1 d .
H29 H 0.2063 0.2299 -0.0508 0.077 Uiso 1 1 calc R
C30 C 0.06100(19) 0.1717(5) 0.1444(7) 0.077(2) Uani 1 1 d .
H30 H 0.0637 0.1354 0.2010 0.092 Uiso 1 1 calc R
C31 C 0.0816(2) 0.1746(6) 0.0668(9) 0.106(3) Uani 1 1 d .
H31 H 0.0978 0.1413 0.0708 0.127 Uiso 1 1 calc R
C32 C 0.0777(2) 0.2278(7) -0.0173(9) 0.099(3) Uani 1 1 d .
H32 H 0.0916 0.2305 -0.0706 0.119 Uiso 1 1 calc R
C33 C 0.0534(2) 0.2777(5) -0.0241(7) 0.077(2) Uani 1 1 d .
C34 C 0.0474(3) 0.3376(7) -0.1057(7) 0.103(3) Uani 1 1 d .
H34 H 0.0607 0.3463 -0.1599 0.123 Uiso 1 1 calc R
C35 C 0.0232(3) 0.3803(6) -0.1044(8) 0.115(4) Uani 1 1 d .
H35 H 0.0198 0.4177 -0.1592 0.138 Uiso 1 1 calc R
C36 C 0.0019(2) 0.3716(5) -0.0225(7) 0.090(3) Uani 1 1 d .
C37 C -0.0239(3) 0.4127(6) -0.0218(9) 0.114(3) Uani 1 1 d .
H37 H -0.0282 0.4504 -0.0754 0.137 Uiso 1 1 calc R
C38 C -0.0433(2) 0.3980(6) 0.0587(10) 0.110(3) Uani 1 1 d .
H38 H -0.0609 0.4250 0.0589 0.132 Uiso 1 1 calc R
C39 C -0.0365(2) 0.3431(5) 0.1394(7) 0.088(3) Uani 1 1 d .
H39 H -0.0495 0.3351 0.1948 0.105 Uiso 1 1 calc R
C40 C 0.00725(19) 0.3159(4) 0.0606(6) 0.071(2) Uani 1 1 d .
C41 C 0.03354(17) 0.2705(4) 0.0594(6) 0.063(2) Uani 1 1 d .
C42 C 0.03078(16) 0.1146(5) 0.4277(7) 0.074(2) Uani 1 1 d .
H42 H 0.0353 0.1655 0.4575 0.089 Uiso 1 1 calc R
C43 C 0.04038(16) 0.0438(8) 0.4798(7) 0.096(3) Uani 1 1 d .
H43 H 0.0516 0.0472 0.5411 0.115 Uiso 1 1 calc R
C44 C 0.03265(19) -0.0322(7) 0.4369(8) 0.095(3) Uani 1 1 d .
H44 H 0.0380 -0.0810 0.4707 0.114 Uiso 1 1 calc R
C45 C 0.01680(17) -0.0343(5) 0.3423(7) 0.078(2) Uani 1 1 d .
C46 C 0.0079(2) -0.1114(5) 0.2950(8) 0.105(4) Uani 1 1 d .
H46 H 0.0130 -0.1611 0.3268 0.126 Uiso 1 1 calc R
C47 C 0.00844(13) 0.0404(5) 0.2968(5) 0.0586(19) Uani 1 1 d .
Cl1 Cl 0.08953(7) 0.54046(16) 0.6763(2) 0.0989(8) Uani 1 1 d .
Cl2 Cl 0.09888(6) 0.08622(18) 0.7304(2) 0.0951(7) Uani 1 1 d .
Cl3 Cl 0.23240(4) 0.32737(11) 0.56922(15) 0.0666(5) Uani 1 1 d .
N1 N 0.14414(11) 0.2070(3) 0.2700(4) 0.0522(14) Uani 1 1 d .
N2 N 0.18497(12) 0.3194(3) 0.2334(4) 0.0538(14) Uani 1 1 d .
N3 N 0.20513(11) 0.1459(3) 0.2609(4) 0.0482(13) Uani 1 1 d .
N4 N 0.17542(11) 0.1007(3) 0.0909(4) 0.0514(14) Uani 1 1 d .
N5 N 0.17235(13) 0.2708(3) 0.0243(4) 0.0554(14) Uani 1 1 d .
N6 N 0.15390(15) 0.3753(4) -0.2701(5) 0.095(2) Uani 1 1 d .
H6A H 0.1654 0.3695 -0.3233 0.114 Uiso 1 1 calc R
H6B H 0.1382 0.4029 -0.2773 0.114 Uiso 1 1 calc R
N7 N 0.03787(13) 0.2167(4) 0.1438(5) 0.0654(16) Uani 1 1 d .
N8 N -0.01220(15) 0.3020(3) 0.1394(5) 0.0726(18) Uani 1 1 d .
N9 N 0.01564(11) 0.1137(4) 0.3384(5) 0.0622(15) Uani 1 1 d .
O1 O 0.0604(3) 0.5339(6) 0.6868(8) 0.224(5) Uani 1 1 d .
O2 O 0.0933(2) 0.5371(5) 0.5658(7) 0.183(4) Uani 1 1 d .
O3 O 0.09465(16) 0.6225(6) 0.7143(7) 0.186(4) Uani 1 1 d .
O4 O 0.1023(4) 0.4850(10) 0.7122(12) 0.457(15) Uani 1 1 d .
O5 O 0.0791(3) 0.1444(6) 0.7139(10) 0.248(5) Uani 1 1 d .
O6 O 0.0966(3) 0.0570(9) 0.8269(9) 0.290(8) Uani 1 1 d .
O7 O 0.1233(3) 0.1106(13) 0.7343(16) 0.401(12) Uani 1 1 d .
O8 O 0.0972(3) 0.0294(7) 0.6607(12) 0.355(11) Uani 1 1 d .
O9 O 0.20373(11) 0.3016(4) 0.5618(5) 0.1053(19) Uani 1 1 d .
O10 O 0.23457(17) 0.4029(4) 0.6227(6) 0.157(3) Uani 1 1 d .
O11 O 0.24891(14) 0.2652(4) 0.6208(5) 0.123(2) Uani 1 1 d .
O12 O 0.24291(13) 0.3375(3) 0.4648(5) 0.112(2) Uani 1 1 d .

loop_
_atom_site_aniso_label
_atom_site_aniso_U_11
_atom_site_aniso_U_22
_atom_site_aniso_U_33
_atom_site_aniso_U_23
_atom_site_aniso_U_13
_atom_site_aniso_U_12
Cu1 0.0742(6) 0.0442(5) 0.0436(5) 0.0006(4) -0.0020(4) 0.0013(4)
Cu2 0.0658(8) 0.0549(7) 0.0508(8) 0.000 -0.0025(6) 0.000
C1 0.057(5) 0.060(5) 0.088(6) 0.011(4) -0.011(5) 0.002(4)
C2 0.052(5) 0.096(7) 0.089(7) 0.023(5) 0.001(5) -0.006(5)
C3 0.062(5) 0.107(7) 0.067(6) 0.022(5) 0.017(4) 0.011(5)
C4 0.075(5) 0.087(6) 0.038(4) 0.001(4) -0.001(4) 0.014(5)
C5 0.086(7) 0.117(8) 0.055(6) 0.002(6) 0.002(5) 0.041(6)
C6 0.107(7) 0.070(6) 0.059(6) -0.013(4) -0.002(5) 0.037(5)
C7 0.087(6) 0.057(5) 0.055(5) -0.008(4) -0.018(4) 0.017(4)
C8 0.101(7) 0.040(4) 0.096(7) -0.008(4) -0.032(6) 0.012(5)
C9 0.097(7) 0.045(5) 0.102(7) -0.002(5) -0.004(6) -0.016(4)
C10 0.082(6) 0.064(5) 0.068(5) 0.012(4) -0.005(4) -0.010(4)
C11 0.070(5) 0.047(4) 0.041(4) 0.008(3) -0.012(4) 0.012(4)
C12 0.058(4) 0.049(4) 0.052(5) 0.017(4) -0.006(4) 0.009(3)
C13 0.076(5) 0.055(4) 0.051(5) -0.008(4) -0.004(4) 0.001(4)
C14 0.069(5) 0.073(5) 0.054(5) -0.004(4) -0.019(4) 0.004(4)
C15 0.074(5) 0.071(5) 0.056(5) 0.000(4) -0.019(4) 0.010(4)
C16 0.060(4) 0.044(4) 0.061(5) -0.001(4) 0.007(4) 0.007(4)
C17 0.087(6) 0.044(4) 0.086(6) 0.013(4) -0.004(5) 0.016(4)
C18 0.095(6) 0.042(4) 0.093(7) -0.010(4) -0.003(5) 0.002(4)
C19 0.065(5) 0.049(4) 0.056(5) -0.009(4) 0.011(4) 0.002(4)
C20 0.095(6) 0.059(5) 0.076(6) -0.021(4) 0.003(5) -0.015(5)
C21 0.083(6) 0.070(5) 0.062(5) -0.013(4) -0.011(4) -0.011(5)
C22 0.072(5) 0.056(5) 0.057(5) 0.001(4) -0.005(4) -0.004(4)
C23 0.057(4) 0.044(4) 0.045(4) 0.000(3) 0.019(3) 0.000(3)
C24 0.054(4) 0.050(4) 0.039(4) 0.001(3) 0.007(3) -0.004(3)
C25 0.069(5) 0.049(4) 0.058(5) -0.008(4) 0.001(4) -0.003(4)
C26 0.066(5) 0.054(4) 0.081(6) 0.001(4) -0.021(5) 0.007(4)
C27 0.091(6) 0.054(5) 0.048(5) 0.003(4) -0.015(5) -0.002(4)
C28 0.087(6) 0.067(5) 0.051(5) -0.007(4) 0.002(4) 0.008(4)
C29 0.072(5) 0.062(5) 0.058(5) 0.009(4) 0.000(4) 0.010(4)
C30 0.065(6) 0.094(6) 0.070(6) 0.005(5) 0.000(5) -0.003(5)
C31 0.099(8) 0.119(8) 0.099(8) -0.007(7) -0.026(7) 0.000(6)
C32 0.063(6) 0.128(9) 0.108(9) -0.044(7) 0.018(6) -0.036(6)
C33 0.081(6) 0.089(6) 0.060(6) -0.008(5) 0.000(5) -0.028(5)
C34 0.132(9) 0.121(9) 0.056(6) 0.010(6) 0.013(6) -0.030(7)
C35 0.168(11) 0.103(8) 0.072(7) 0.035(6) -0.017(8) -0.032(8)
C36 0.125(8) 0.070(6) 0.074(7) 0.016(5) -0.003(6) 0.005(6)
C37 0.147(10) 0.080(6) 0.114(9) 0.028(6) -0.018(8) 0.021(7)
C38 0.114(9) 0.089(7) 0.126(10) 0.005(7) -0.018(7) 0.035(6)
C39 0.098(7) 0.078(6) 0.087(7) 0.002(5) 0.000(5) 0.017(5)
C40 0.102(7) 0.060(5) 0.050(5) 0.001(4) -0.002(5) 0.009(5)
C41 0.089(6) 0.056(5) 0.045(5) 0.000(4) -0.005(4) -0.019(4)
C42 0.066(5) 0.095(6) 0.062(6) 0.004(5) 0.009(4) -0.001(5)
C43 0.049(5) 0.167(10) 0.073(7) 0.029(7) 0.009(4) 0.001(6)
C44 0.078(7) 0.117(8) 0.090(8) 0.033(6) 0.014(6) 0.015(6)
C45 0.077(6) 0.078(6) 0.079(7) 0.008(5) 0.025(5) 0.010(5)
C46 0.112(10) 0.066(5) 0.138(11) 0.014(5) 0.023(7) 0.012(5)
C47 0.051(5) 0.063(5) 0.062(5) 0.005(4) 0.005(3) 0.003(4)
Cl1 0.108(2) 0.0951(18) 0.094(2) -0.0159(14) -0.0011(16) 0.0236(16)
Cl2 0.0908(18) 0.1093(19) 0.0851(19) 0.0031(15) 0.0110(14) 0.0201(15)
Cl3 0.0775(14) 0.0627(12) 0.0595(13) -0.0010(10) 0.0003(11) 0.0015(11)
N1 0.062(4) 0.043(3) 0.052(4) 0.007(3) -0.002(3) 0.001(3)
N2 0.071(4) 0.048(3) 0.043(4) 0.007(3) 0.003(3) -0.004(3)
N3 0.058(3) 0.045(3) 0.042(3) 0.000(3) 0.004(3) -0.002(3)
N4 0.061(4) 0.051(3) 0.042(3) -0.002(3) -0.002(3) -0.001(3)
N5 0.066(4) 0.050(3) 0.050(4) 0.001(3) 0.000(3) 0.011(3)
N6 0.139(6) 0.088(5) 0.057(5) 0.010(4) -0.026(4) 0.007(4)
N7 0.069(4) 0.065(4) 0.062(4) -0.007(3) -0.003(3) -0.006(3)
N8 0.086(5) 0.060(4) 0.072(5) 0.000(3) 0.010(4) 0.013(4)
N9 0.051(4) 0.080(4) 0.055(4) 0.002(3) -0.001(3) -0.007(3)
O1 0.202(10) 0.258(11) 0.212(11) -0.114(9) 0.020(8) -0.097(9)
O2 0.265(10) 0.167(7) 0.116(7) -0.027(5) 0.059(7) -0.026(7)
O3 0.156(7) 0.197(8) 0.205(9) -0.116(7) 0.037(6) -0.038(6)
O4 0.66(3) 0.373(18) 0.335(19) -0.048(15) -0.21(2) 0.40(2)
O5 0.252(11) 0.168(9) 0.324(15) 0.033(9) -0.037(10) 0.106(8)
O6 0.322(15) 0.384(17) 0.163(10) 0.139(12) 0.092(10) 0.140(13)
O7 0.136(10) 0.65(3) 0.41(2) -0.03(2) 0.032(13) -0.098(15)
O8 0.51(2) 0.223(11) 0.335(18) -0.177(12) -0.263(17) 0.148(13)
O9 0.068(4) 0.135(5) 0.113(5) 0.032(4) -0.006(3) -0.011(4)
O10 0.199(7) 0.116(5) 0.158(7) -0.082(5) -0.018(6) 0.045(5)
O11 0.143(5) 0.094(4) 0.133(6) 0.032(4) -0.060(5) 0.008(4)
O12 0.145(5) 0.103(4) 0.087(5) 0.011(3) 0.050(4) -0.009(4)

loop_
_atom_type_symbol
_atom_type_description
_atom_type_scat_dispersion_real
_atom_type_scat_dispersion_imag
_atom_type_scat_source
C C 0.0033 0.0016 'International Tables Vol C Tables 4.2.6.8 and 6.1.1.4'
H H 0.0000 0.0000 'International Tables Vol C Tables 4.2.6.8 and 6.1.1.4'
N N 0.0061 0.0033 'International Tables Vol C Tables 4.2.6.8 and 6.1.1.4'
O O 0.0106 0.0060 'International Tables Vol C Tables 4.2.6.8 and 6.1.1.4'
Cl Cl 0.1484 0.1585 'International Tables Vol C Tables 4.2.6.8 and 6.1.1.4'
Cu Cu 0.3201 1.2651 'International Tables Vol C Tables 4.2.6.8 and 6.1.1.4'

loop_
_geom_angle_atom_site_label_1
_geom_angle_atom_site_label_2
_geom_angle_atom_site_label_3
_geom_angle
_geom_angle_site_symmetry_1
_geom_angle_site_symmetry_3
N5 Cu1 N2 90.2(2) . .
N5 Cu1 N4 93.2(2) . .
N2 Cu1 N4 176.4(2) . .
N5 Cu1 N3 154.9(2) . .
N2 Cu1 N3 95.7(2) . .
N4 Cu1 N3 81.8(2) . .
N5 Cu1 N1 114.7(2) . .
N2 Cu1 N1 79.0(2) . .
N4 Cu1 N1 98.3(2) . .
N3 Cu1 N1 90.41(18) . .
N9 Cu2 N9 79.1(3) 3 .
N9 Cu2 N8 170.1(2) 3 3
N9 Cu2 N8 94.9(2) . 3
N9 Cu2 N8 94.9(2) 3 .
N9 Cu2 N8 170.1(2) . .
N8 Cu2 N8 92.0(3) 3 .
N9 Cu2 N7 88.8(2) 3 .
N9 Cu2 N7 93.7(2) . .
N8 Cu2 N7 99.5(2) 3 .
N8 Cu2 N7 78.2(3) . .
N9 Cu2 N7 93.7(2) 3 3
N9 Cu2 N7 88.8(2) . 3
N8 Cu2 N7 78.2(3) 3 3
N8 Cu2 N7 99.5(2) . 3
N7 Cu2 N7 176.7(3) . 3
N1 C1 C2 125.0(8) . .
N1 C1 H1 117.5 . .
C2 C1 H1 117.5 . .
C1 C2 C3 118.1(8) . .
C1 C2 H2 121.0 . .
C3 C2 H2 121.0 . .
C2 C3 C4 119.5(8) . .
C2 C3 H3 120.2 . .
C4 C3 H3 120.2 . .
C3 C4 C12 117.3(7) . .
C3 C4 C5 124.2(8) . .
C12 C4 C5 118.5(8) . .
C6 C5 C4 121.2(8) . .
C6 C5 H5 119.4 . .
C4 C5 H5 119.4 . .
C5 C6 C7 122.4(8) . .
C5 C6 H6 118.8 . .
C7 C6 H6 118.8 . .
C8 C7 C6 124.9(8) . .
C8 C7 C11 116.9(7) . .
C6 C7 C11 118.3(8) . .
C9 C8 C7 120.4(7) . .
C9 C8 H8 119.8 . .
C7 C8 H8 119.8 . .
C8 C9 C10 118.8(7) . .
C8 C9 H9 120.6 . .
C10 C9 H9 120.6 . .
N2 C10 C9 123.5(8) . .
N2 C10 H10 118.2 . .
C9 C10 H10 118.2 . .
N2 C11 C7 122.8(7) . .
N2 C11 C12 117.9(6) . .
C7 C11 C12 119.3(7) . .
N1 C12 C4 123.3(7) . .
N1 C12 C11 116.5(6) . .
C4 C12 C11 120.2(7) . .
N3 C13 C14 121.7(6) . .
N3 C13 H13 119.1 . .
C14 C13 H13 119.1 . .
C15 C14 C13 120.4(7) . .
C15 C14 H14 119.8 . .
C13 C14 H14 119.8 . .
C14 C15 C16 120.0(6) . .
C14 C15 H15 120.0 . .
C16 C15 H15 120.0 . .
C15 C16 C24 117.4(6) . .
C15 C16 C17 125.3(7) . .
C24 C16 C17 117.3(7) . .
C18 C17 C16 121.0(7) . .
C18 C17 H17 119.5 . .
C16 C17 H17 119.5 . .
C17 C18 C19 122.7(7) . .
C17 C18 H18 118.7 . .
C19 C18 H18 118.7 . .
C20 C19 C23 117.9(7) . .
C20 C19 C18 125.4(7) . .
C23 C19 C18 116.6(7) . .
C21 C20 C19 120.3(7) . .
C21 C20 H20 119.9 . .
C19 C20 H20 119.9 . .
C20 C21 C22 118.7(7) . .
C20 C21 H21 120.6 . .
C22 C21 H21 120.6 . .
N4 C22 C21 123.4(7) . .
N4 C22 H22 118.3 . .
C21 C22 H22 118.3 . .
N4 C23 C24 117.7(5) . .
N4 C23 C19 121.3(6) . .
C24 C23 C19 121.0(6) . .
N3 C24 C23 116.3(6) . .
N3 C24 C16 122.3(6) . .
C23 C24 C16 121.4(6) . .
N5 C25 C26 122.7(7) . .
N5 C25 H25 118.7 . .
C26 C25 H25 118.7 . .
C25 C26 C27 120.9(7) . .
C25 C26 H26 119.6 . .
C27 C26 H26 119.6 . .
N6 C27 C28 124.1(8) . .
N6 C27 C26 120.6(8) . .
C28 C27 C26 115.3(7) . .
C29 C28 C27 120.9(7) . .
C29 C28 H28 119.6 . .
C27 C28 H28 119.6 . .
N5 C29 C28 123.9(7) . .
N5 C29 H29 118.0 . .
C28 C29 H29 118.0 . .
N7 C30 C31 123.7(8) . .
N7 C30 H30 118.1 . .
C31 C30 H30 118.1 . .
C30 C31 C32 118.6(10) . .
C30 C31 H31 120.7 . .
C32 C31 H31 120.7 . .
C31 C32 C33 121.1(9) . .
C31 C32 H32 119.5 . .
C33 C32 H32 119.5 . .
C32 C33 C41 116.2(8) . .
C32 C33 C34 126.4(10) . .
C41 C33 C34 117.4(9) . .
C35 C34 C33 120.7(10) . .
C35 C34 H34 119.7 . .
C33 C34 H34 119.7 . .
C34 C35 C36 123.0(10) . .
C34 C35 H35 118.5 . .
C36 C35 H35 118.5 . .
C37 C36 C40 117.5(9) . .
C37 C36 C35 124.1(10) . .
C40 C36 C35 118.3(9) . .
C36 C37 C38 119.6(9) . .
C36 C37 H37 120.2 . .
C38 C37 H37 120.2 . .
C37 C38 C39 120.1(9) . .
C37 C38 H38 120.0 . .
C39 C38 H38 120.0 . .
N8 C39 C38 121.4(9) . .
N8 C39 H39 119.3 . .
C38 C39 H39 119.3 . .
N8 C40 C36 122.1(8) . .
N8 C40 C41 119.5(7) . .
C36 C40 C41 118.4(8) . .
N7 C41 C33 121.8(8) . .
N7 C41 C40 116.2(7) . .
C33 C41 C40 121.9(8) . .
N9 C42 C43 123.9(8) . .
N9 C42 H42 118.0 . .
C43 C42 H42 118.0 . .
C44 C43 C42 117.7(9) . .
C44 C43 H43 121.2 . .
C42 C43 H43 121.2 . .
C43 C44 C45 119.1(9) . .
C43 C44 H44 120.4 . .
C45 C44 H44 120.4 . .
C47 C45 C44 118.3(8) . .
C47 C45 C46 120.3(9) . .
C44 C45 C46 121.4(9) . .
C46 C46 C45 120.0(5) 3 .
C46 C46 H46 120.0 3 .
C45 C46 H46 120.0 . .
N9 C47 C45 122.8(7) . .
N9 C47 C47 117.5(4) . 3
C45 C47 C47 119.7(5) . 3
O4 Cl1 O1 114.1(12) . .
O4 Cl1 O2 106.8(9) . .
O1 Cl1 O2 102.5(6) . .
O4 Cl1 O3 120.1(10) . .
O1 Cl1 O3 101.8(5) . .
O2 Cl1 O3 110.2(5) . .
O7 Cl2 O8 108.9(11) . .
O7 Cl2 O6 99.0(11) . .
O8 Cl2 O6 111.7(10) . .
O7 Cl2 O5 115.1(11) . .
O8 Cl2 O5 111.4(8) . .
O6 Cl2 O5 110.2(8) . .
O10 Cl3 O9 111.2(4) . .
O10 Cl3 O12 108.6(4) . .
O9 Cl3 O12 107.6(4) . .
O10 Cl3 O11 111.3(4) . .
O9 Cl3 O11 109.4(4) . .
O12 Cl3 O11 108.6(4) . .
C1 N1 C12 116.6(6) . .
C1 N1 Cu1 132.7(5) . .
C12 N1 Cu1 110.0(4) . .
C10 N2 C11 117.6(6) . .
C10 N2 Cu1 126.1(5) . .
C11 N2 Cu1 116.3(4) . .
C13 N3 C24 118.2(5) . .
C13 N3 Cu1 130.2(4) . .
C24 N3 Cu1 111.5(4) . .
C22 N4 C23 118.3(6) . .
C22 N4 Cu1 128.9(5) . .
C23 N4 Cu1 112.4(4) . .
C29 N5 C25 116.3(6) . .
C29 N5 Cu1 120.1(5) . .
C25 N5 Cu1 123.4(5) . .
C27 N6 H6A 120.0 . .
C27 N6 H6B 120.0 . .
H6A N6 H6B 120.0 . .
C30 N7 C41 118.6(7) . .
C30 N7 Cu2 129.8(6) . .
C41 N7 Cu2 111.3(5) . .
C39 N8 C40 119.3(7) . .
C39 N8 Cu2 125.9(6) . .
C40 N8 Cu2 114.8(5) . .
C42 N9 C47 118.2(6) . .
C42 N9 Cu2 128.9(6) . .
C47 N9 Cu2 112.9(5) . .

loop_
_geom_bond_atom_site_label_1
_geom_bond_atom_site_label_2
_geom_bond_distance
_geom_bond_site_symmetry_2
Cu1 N5 1.964(5) .
Cu1 N2 1.992(5) .
Cu1 N4 2.005(5) .
Cu1 N3 2.033(5) .
Cu1 N1 2.197(5) .
Cu2 N9 2.082(6) 3
Cu2 N9 2.082(6) .
Cu2 N8 2.083(6) 3
Cu2 N8 2.083(6) .
Cu2 N7 2.208(6) .
Cu2 N7 2.208(6) 3
C1 N1 1.315(8) .
C1 C2 1.372(10) .
C1 H1 0.9300 .
C2 C3 1.377(10) .
C2 H2 0.9300 .
C3 C4 1.389(10) .
C3 H3 0.9300 .
C4 C12 1.398(9) .
C4 C5 1.443(10) .
C5 C6 1.333(10) .
C5 H5 0.9300 .
C6 C7 1.416(10) .
C6 H6 0.9300 .
C7 C8 1.392(10) .
C7 C11 1.428(9) .
C8 C9 1.360(10) .
C8 H8 0.9300 .
C9 C10 1.393(9) .
C9 H9 0.9300 .
C10 N2 1.333(8) .
C10 H10 0.9300 .
C11 N2 1.346(8) .
C11 C12 1.436(9) .
C12 N1 1.350(8) .
C13 N3 1.312(7) .
C13 C14 1.408(9) .
C13 H13 0.9300 .
C14 C15 1.346(9) .
C14 H14 0.9300 .
C15 C16 1.385(9) .
C15 H15 0.9300 .
C16 C24 1.407(8) .
C16 C17 1.427(9) .
C17 C18 1.356(10) .
C17 H17 0.9300 .
C18 C19 1.425(9) .
C18 H18 0.9300 .
C19 C20 1.380(9) .
C19 C23 1.412(8) .
C20 C21 1.366(9) .
C20 H20 0.9300 .
C21 C22 1.381(9) .
C21 H21 0.9300 .
C22 N4 1.323(8) .
C22 H22 0.9300 .
C23 N4 1.361(7) .
C23 C24 1.400(8) .
C24 N3 1.379(7) .
C25 N5 1.340(8) .
C25 C26 1.380(9) .
C25 H25 0.9300 .
C26 C27 1.400(10) .
C26 H26 0.9300 .
C27 N6 1.330(8) .
C27 C28 1.374(9) .
C28 C29 1.370(9) .
C28 H28 0.9300 .
C29 N5 1.335(8) .
C29 H29 0.9300 .
C30 N7 1.298(9) .
C30 C31 1.366(11) .
C30 H30 0.9300 .
C31 C32 1.374(12) .
C31 H31 0.9300 .
C32 C33 1.394(11) .
C32 H32 0.9300 .
C33 C41 1.401(10) .
C33 C34 1.437(12) .
C34 C35 1.320(12) .
C34 H34 0.9300 .
C35 C36 1.433(13) .
C35 H35 0.9300 .
C36 C37 1.371(12) .
C36 C40 1.401(10) .
C37 C38 1.374(12) .
C37 H37 0.9300 .
C38 C39 1.384(11) .
C38 H38 0.9300 .
C39 N8 1.312(9) .
C39 H39 0.9300 .
C40 N8 1.358(9) .
C40 C41 1.426(10) .
C41 N7 1.387(8) .
C42 N9 1.323(9) .
C42 C43 1.394(11) .
C42 H42 0.9300 .
C43 C44 1.392(11) .
C43 H43 0.9300 .
C44 C45 1.397(11) .
C44 H44 0.9300 .
C45 C47 1.394(9) .
C45 C46 1.444(10) .
C46 C46 1.346(17) 3
C46 H46 0.9300 .
C47 N9 1.340(8) .
C47 C47 1.412(13) 3
Cl1 O4 1.169(10) .
Cl1 O1 1.362(10) .
Cl1 O2 1.398(8) .
Cl1 O3 1.432(7) .
Cl2 O7 1.204(12) .
Cl2 O8 1.272(9) .
Cl2 O6 1.305(9) .
Cl2 O5 1.332(8) .
Cl3 O10 1.399(6) .
Cl3 O9 1.400(5) .
Cl3 O12 1.407(5) .
Cl3 O11 1.422(5) .
N6 H6A 0.8600 .
N6 H6B 0.8600 .
